data_4332440
loop_
_publ_author_name
'Li, Dongfeng'
'Cl\'erac, Rodolphe'
'Parkin, Sean'
'Wang, Guangbin'
'Yee, Gordon T.'
'Holmes, Stephen M.'

_publ_section_title
;
 AnS= 2 Cyanide-Bridged Trinuclear FeIII2NiIISingle-Molecule Magnet
;
_journal_issue 14
_journal_name_full 'Inorganic Chemistry'
_journal_page_first 5251
_journal_page_last 5253
_journal_paper_doi 10.1021/ic060379b
_journal_volume 45
_journal_year 2006
_chemical_formula_sum 'C23 H32 B Fe N12'
_chemical_formula_weight 543.27
_chemical_name_systematic
; 
 ? 
;
_space_group_IT_number 14
_symmetry_cell_setting monoclinic
_symmetry_space_group_name_Hall '-P 2yn'
_symmetry_space_group_name_H-M 'P 1 21/n 1'
_atom_sites_solution_hydrogens geom
_atom_sites_solution_primary direct
_atom_sites_solution_secondary difmap
_audit_creation_method SHELXL-97
_cell_angle_alpha 90.00
_cell_angle_beta 96.1396(7)
_cell_angle_gamma 90.00
_cell_formula_units_Z 4
_cell_length_a 10.2580(2)
_cell_length_b 15.2386(3)
_cell_length_c 16.9913(4)
_cell_measurement_reflns_used 6227
_cell_measurement_temperature 90.0(2)
_cell_measurement_theta_max 27.48
_cell_measurement_theta_min 1.00
_cell_volume 2640.80(10)
_computing_cell_refinement 'SCALEPACK (Otwinowski & Minor, 1997)'
_computing_data_collection 'COLLECT (Nonius, 1998)'
_computing_data_reduction 'DENZO-SMN (Otwinowski & Minor, 1997)'
_computing_molecular_graphics 'XP in SHELXTL (Sheldrick, 1994)'
_computing_publication_material
; 
SHELX97-2 (Sheldrick, 1997) and local procedures 
;
_computing_structure_refinement 'SHELXL-97 (Sheldrick, 1997)'
_computing_structure_solution 'SHELXS-97 (Sheldrick, 1990)'
_diffrn_ambient_temperature 90.0(2)
_diffrn_detector_area_resol_mean 18
_diffrn_measured_fraction_theta_full 1.000
_diffrn_measured_fraction_theta_max 1.000
_diffrn_measurement_device_type 'Nonius KappaCCD diffractometer'
_diffrn_measurement_method '\w scans at fixed \c = 55\%'
_diffrn_radiation_monochromator graphite
_diffrn_radiation_source 'fine-focus sealed tube'
_diffrn_radiation_type MoK\a
_diffrn_radiation_wavelength 0.71073
_diffrn_reflns_av_R_equivalents 0.0514
_diffrn_reflns_av_sigmaI/netI 0.0742
_diffrn_reflns_limit_h_max 13
_diffrn_reflns_limit_h_min -13
_diffrn_reflns_limit_k_max 19
_diffrn_reflns_limit_k_min -19
_diffrn_reflns_limit_l_max 22
_diffrn_reflns_limit_l_min -22
_diffrn_reflns_number 11746
_diffrn_reflns_theta_full 27.45
_diffrn_reflns_theta_max 27.45
_diffrn_reflns_theta_min 1.80
_exptl_absorpt_coefficient_mu 0.608
_exptl_absorpt_correction_T_max 0.8984
_exptl_absorpt_correction_T_min 0.8386
_exptl_absorpt_correction_type multi-scan
_exptl_absorpt_process_details 'Scalepack (Otwinowski & Minor, 1997)'
_exptl_crystal_colour yellow
_exptl_crystal_density_diffrn 1.366
_exptl_crystal_density_method 'not measured'
_exptl_crystal_description block
_exptl_crystal_F_000 1140
_exptl_crystal_size_max 0.30
_exptl_crystal_size_mid 0.20
_exptl_crystal_size_min 0.18
_refine_diff_density_max .478
_refine_diff_density_min -.349
_refine_diff_density_rms .070
_refine_ls_extinction_method none
_refine_ls_goodness_of_fit_ref 1.035
_refine_ls_hydrogen_treatment constr
_refine_ls_matrix_type full
_refine_ls_number_parameters 338
_refine_ls_number_reflns 6039
_refine_ls_number_restraints 0
_refine_ls_restrained_S_all 1.035
_refine_ls_R_factor_all 0.0793
_refine_ls_R_factor_gt 0.0426
_refine_ls_shift/su_max 0.001
_refine_ls_shift/su_mean 0.000
_refine_ls_structure_factor_coef Fsqd
_refine_ls_weighting_details 'calc w=1/[\s^2^(Fo^2^)+(0.0389P)^2^+0.3757P] where P=(Fo^2^+2Fc^2^)/3'
_refine_ls_weighting_scheme calc
_refine_ls_wR_factor_gt 0.0851
_refine_ls_wR_factor_ref 0.0954
_reflns_number_gt 4182
_reflns_number_total 6039
_reflns_threshold_expression >2\s(I)
_cod_data_source_file ic060379bsup1.cif
_cod_data_source_block k04029_[NEt4][(pzTp)FeIII(CN)3](1)
_cod_original_sg_symbol_H-M 'P 21/n'
_cod_database_code 4332440

loop_
_symmetry_equiv_pos_as_xyz
'x, y, z'
'-x+1/2, y+1/2, -z+1/2'
'-x, -y, -z'
'x-1/2, -y-1/2, z-1/2'

loop_
_atom_site_label
_atom_site_type_symbol
_atom_site_fract_x
_atom_site_fract_y
_atom_site_fract_z
_atom_site_U_iso_or_equiv
_atom_site_adp_type
_atom_site_occupancy
_atom_site_symmetry_multiplicity
_atom_site_calc_flag
_atom_site_refinement_flags
Fe1 Fe 0.41889(3) 0.402753(19) 0.208259(17) 0.01390(10) Uani 1 1 d .
B1 B 0.4685(2) 0.20576(16) 0.17251(15) 0.0162(5) Uani 1 1 d .
N1 N 0.30936(15) 0.30287(11) 0.23325(10) 0.0137(4) Uani 1 1 d .
N2 N 0.33998(15) 0.22017(11) 0.21118(10) 0.0139(4) Uani 1 1 d .
C1 C 0.20030(19) 0.29617(14) 0.26944(12) 0.0187(5) Uani 1 1 d .
H1 H 0.1570 0.3440 0.2914 0.022 Uiso 1 1 calc R
C2 C 0.1596(2) 0.20968(15) 0.27040(13) 0.0215(5) Uani 1 1 d .
H2 H 0.0850 0.1870 0.2922 0.026 Uiso 1 1 calc R
C3 C 0.2501(2) 0.16356(15) 0.23304(12) 0.0193(5) Uani 1 1 d .
H3 H 0.2493 0.1020 0.2241 0.023 Uiso 1 1 calc R
N3 N 0.57327(15) 0.33305(11) 0.24889(10) 0.0145(4) Uani 1 1 d .
N4 N 0.58137(16) 0.24623(11) 0.22901(10) 0.0149(4) Uani 1 1 d .
C4 C 0.6859(2) 0.35367(14) 0.29185(12) 0.0189(5) Uani 1 1 d .
H4 H 0.7073 0.4100 0.3134 0.023 Uiso 1 1 calc R
C5 C 0.7671(2) 0.28036(15) 0.30028(13) 0.0217(5) Uani 1 1 d .
H5 H 0.8524 0.2769 0.3281 0.026 Uiso 1 1 calc R
C6 C 0.69825(19) 0.21433(14) 0.26004(12) 0.0184(5) Uani 1 1 d .
H6 H 0.7279 0.1558 0.2549 0.022 Uiso 1 1 calc R
N5 N 0.43596(15) 0.34889(11) 0.10394(10) 0.0148(4) Uani 1 1 d .
N6 N 0.46019(16) 0.26092(11) 0.09545(10) 0.0148(4) Uani 1 1 d .
C7 C 0.43804(19) 0.38495(14) 0.03253(12) 0.0168(5) Uani 1 1 d .
H7 H 0.4238 0.4454 0.0210 0.020 Uiso 1 1 calc R
C8 C 0.4639(2) 0.32176(15) -0.02244(13) 0.0221(5) Uani 1 1 d .
H8 H 0.4706 0.3301 -0.0773 0.026 Uiso 1 1 calc R
C9 C 0.4777(2) 0.24486(15) 0.01906(13) 0.0215(5) Uani 1 1 d .
H9 H 0.4965 0.1892 -0.0023 0.026 Uiso 1 1 calc R
N7 N 0.49113(16) 0.10925(11) 0.16160(10) 0.0180(4) Uani 1 1 d .
N8 N 0.5017(2) 0.07071(13) 0.09054(12) 0.0295(5) Uani 1 1 d .
C10 C 0.5071(2) 0.04811(15) 0.22046(14) 0.0264(6) Uani 1 1 d .
H10 H 0.5032 0.0591 0.2752 0.032 Uiso 1 1 calc R
C11 C 0.5296(2) -0.03060(15) 0.18797(15) 0.0225(5) Uani 1 1 d .
H11 H 0.5447 -0.0853 0.2142 0.027 Uiso 1 1 calc R
C12 C 0.5255(3) -0.01340(16) 0.10777(16) 0.0357(7) Uani 1 1 d .
H12 H 0.5383 -0.0568 0.0692 0.043 Uiso 1 1 calc R
C13 C 0.4023(2) 0.45556(14) 0.30928(14) 0.0184(5) Uani 1 1 d .
N9 N 0.39335(19) 0.48524(12) 0.37080(12) 0.0267(5) Uani 1 1 d .
C14 C 0.2686(2) 0.46805(14) 0.16243(13) 0.0162(5) Uani 1 1 d .
N10 N 0.17712(18) 0.50325(12) 0.13162(11) 0.0231(4) Uani 1 1 d .
C15 C 0.5301(2) 0.50043(15) 0.18906(13) 0.0180(5) Uani 1 1 d .
N11 N 0.60023(18) 0.55825(13) 0.18071(12) 0.0282(5) Uani 1 1 d .
N1C N 0.46600(16) 0.24150(12) 0.51949(11) 0.0202(4) Uani 1 1 d .
C1C C 0.5904(2) 0.28878(15) 0.55248(13) 0.0228(5) Uani 1 1 d .
H1C1 H 0.5719 0.3218 0.6002 0.027 Uiso 1 1 calc R
H1C2 H 0.6579 0.2442 0.5694 0.027 Uiso 1 1 calc R
C2C C 0.6468(2) 0.35177(16) 0.49605(14) 0.0263(6) Uani 1 1 d .
H2C1 H 0.6750 0.3190 0.4512 0.039 Uiso 1 1 calc R
H2C2 H 0.7221 0.3825 0.5238 0.039 Uiso 1 1 calc R
H2C3 H 0.5797 0.3946 0.4766 0.039 Uiso 1 1 calc R
C3C C 0.4866(2) 0.19072(15) 0.44488(13) 0.0233(5) Uani 1 1 d .
H3C1 H 0.4040 0.1600 0.4262 0.028 Uiso 1 1 calc R
H3C2 H 0.5050 0.2331 0.4033 0.028 Uiso 1 1 calc R
C4C C 0.5965(2) 0.12386(16) 0.45442(15) 0.0308(6) Uani 1 1 d .
H4C1 H 0.6802 0.1540 0.4686 0.046 Uiso 1 1 calc R
H4C2 H 0.5999 0.0922 0.4045 0.046 Uiso 1 1 calc R
H4C3 H 0.5807 0.0822 0.4963 0.046 Uiso 1 1 calc R
C5C C 0.4320(2) 0.18026(15) 0.58484(14) 0.0268(6) Uani 1 1 d .
H5C1 H 0.4243 0.2155 0.6331 0.032 Uiso 1 1 calc R
H5C2 H 0.5056 0.1387 0.5970 0.032 Uiso 1 1 calc R
C6C C 0.3064(2) 0.12762(17) 0.56643(16) 0.0371(7) Uani 1 1 d .
H6C1 H 0.2314 0.1677 0.5593 0.056 Uiso 1 1 calc R
H6C2 H 0.2957 0.0875 0.6104 0.056 Uiso 1 1 calc R
H6C3 H 0.3112 0.0937 0.5178 0.056 Uiso 1 1 calc R
C7C C 0.3565(2) 0.30635(15) 0.49633(15) 0.0280(6) Uani 1 1 d .
H7C1 H 0.3814 0.3425 0.4519 0.034 Uiso 1 1 calc R
H7C2 H 0.2767 0.2730 0.4767 0.034 Uiso 1 1 calc R
C8C C 0.3229(2) 0.36701(18) 0.56140(16) 0.0400(7) Uani 1 1 d .
H8C1 H 0.2958 0.3323 0.6054 0.060 Uiso 1 1 calc R
H8C2 H 0.2511 0.4059 0.5410 0.060 Uiso 1 1 calc R
H8C3 H 0.4000 0.4022 0.5801 0.060 Uiso 1 1 calc R

loop_
_atom_site_aniso_label
_atom_site_aniso_U_11
_atom_site_aniso_U_22
_atom_site_aniso_U_33
_atom_site_aniso_U_23
_atom_site_aniso_U_13
_atom_site_aniso_U_12
Fe1 0.01521(16) 0.01096(17) 0.01506(17) 0.00017(13) -0.00058(12) 0.00047(13)
B1 0.0199(13) 0.0124(13) 0.0164(13) 0.0006(11) 0.0026(10) 0.0025(11)
N1 0.0151(9) 0.0103(9) 0.0154(10) -0.0009(7) 0.0006(7) 0.0004(7)
N2 0.0172(9) 0.0098(9) 0.0144(10) 0.0007(7) 0.0003(7) -0.0001(7)
C1 0.0161(11) 0.0211(13) 0.0193(12) 0.0018(10) 0.0035(9) 0.0032(10)
C2 0.0197(11) 0.0243(13) 0.0211(13) 0.0034(10) 0.0047(9) -0.0046(10)
C3 0.0249(12) 0.0148(12) 0.0175(12) 0.0029(10) -0.0009(10) -0.0044(10)
N3 0.0168(9) 0.0108(10) 0.0154(10) -0.0005(8) -0.0001(7) 0.0014(8)
N4 0.0174(9) 0.0109(10) 0.0165(10) 0.0002(8) 0.0019(7) 0.0029(8)
C4 0.0193(12) 0.0185(13) 0.0178(12) 0.0013(10) -0.0028(9) -0.0023(10)
C5 0.0168(11) 0.0244(13) 0.0231(13) 0.0049(10) -0.0020(9) 0.0016(10)
C6 0.0192(11) 0.0164(12) 0.0201(12) 0.0050(10) 0.0036(9) 0.0035(10)
N5 0.0149(9) 0.0117(10) 0.0177(10) -0.0008(8) 0.0009(7) 0.0000(7)
N6 0.0186(9) 0.0115(10) 0.0145(10) -0.0011(8) 0.0027(7) 0.0004(8)
C7 0.0156(11) 0.0156(12) 0.0183(12) 0.0057(9) -0.0018(9) -0.0036(9)
C8 0.0299(13) 0.0249(13) 0.0116(12) -0.0005(10) 0.0030(9) -0.0053(11)
C9 0.0289(13) 0.0187(13) 0.0172(12) -0.0044(10) 0.0045(10) -0.0013(10)
N7 0.0215(10) 0.0144(10) 0.0182(10) -0.0020(8) 0.0030(8) 0.0009(8)
N8 0.0478(13) 0.0194(11) 0.0220(12) -0.0050(9) 0.0075(10) 0.0017(10)
C10 0.0382(14) 0.0193(14) 0.0215(14) 0.0032(11) 0.0023(11) 0.0035(11)
C11 0.0171(12) 0.0120(12) 0.0387(15) 0.0040(11) 0.0041(10) 0.0009(9)
C12 0.0584(18) 0.0161(14) 0.0337(16) -0.0075(12) 0.0107(13) 0.0039(12)
C13 0.0183(12) 0.0141(12) 0.0220(13) 0.0035(10) -0.0017(9) 0.0029(9)
N9 0.0370(12) 0.0211(11) 0.0210(12) -0.0006(9) -0.0010(9) 0.0051(9)
C14 0.0212(12) 0.0131(12) 0.0148(12) -0.0055(9) 0.0035(9) -0.0026(10)
N10 0.0250(11) 0.0212(11) 0.0223(11) -0.0019(9) -0.0022(9) 0.0062(9)
C15 0.0201(12) 0.0175(13) 0.0151(12) -0.0006(10) -0.0037(9) 0.0035(10)
N11 0.0294(12) 0.0210(12) 0.0322(13) 0.0054(9) -0.0064(9) -0.0071(10)
N1C 0.0192(10) 0.0211(11) 0.0197(11) 0.0010(8) -0.0013(8) 0.0000(8)
C1C 0.0183(11) 0.0299(14) 0.0195(13) -0.0045(11) -0.0017(9) -0.0041(10)
C2C 0.0231(12) 0.0310(15) 0.0250(14) -0.0033(11) 0.0033(10) -0.0057(11)
C3C 0.0276(13) 0.0226(13) 0.0184(13) -0.0028(10) -0.0036(10) -0.0014(10)
C4C 0.0317(14) 0.0298(14) 0.0301(15) -0.0064(12) -0.0003(11) 0.0047(12)
C5C 0.0283(13) 0.0293(14) 0.0231(13) 0.0072(11) 0.0046(10) -0.0015(11)
C6C 0.0321(15) 0.0303(15) 0.0494(18) 0.0103(14) 0.0071(13) -0.0037(12)
C7C 0.0225(12) 0.0226(14) 0.0382(15) 0.0026(12) -0.0004(11) 0.0018(11)
C8C 0.0350(15) 0.0347(16) 0.0517(19) -0.0037(14) 0.0109(13) 0.0058(13)

loop_
_atom_type_symbol
_atom_type_description
_atom_type_scat_dispersion_real
_atom_type_scat_dispersion_imag
_atom_type_scat_source
C C .0033 .0016 'International Tables Vol C Tables 4.2.6.8 and 6.1.1.4'
H H .0000 .0000 'International Tables Vol C Tables 4.2.6.8 and 6.1.1.4'
N N .0061 .0033 'International Tables Vol C Tables 4.2.6.8 and 6.1.1.4'
Fe Fe .3463 .8444 'International Tables Vol C Tables 4.2.6.8 and 6.1.1.4'
B B .0013 .0007 'International Tables Vol C Tables 4.2.6.8 and 6.1.1.4'

loop_
_geom_angle_atom_site_label_1
_geom_angle_atom_site_label_2
_geom_angle_atom_site_label_3
_geom_angle
C13 Fe1 C15 86.46(9)
C13 Fe1 C14 90.07(9)
C15 Fe1 C14 89.73(9)
C13 Fe1 N1 91.38(8)
C15 Fe1 N1 177.19(8)
C14 Fe1 N1 92.07(8)
C13 Fe1 N3 93.30(8)
C15 Fe1 N3 90.42(8)
C14 Fe1 N3 176.63(8)
N1 Fe1 N3 87.90(7)
C13 Fe1 N5 179.73(8)
C15 Fe1 N5 93.33(8)
C14 Fe1 N5 89.76(8)
N1 Fe1 N5 88.83(7)
N3 Fe1 N5 86.87(7)
N7 B1 N2 109.92(17)
N7 B1 N6 114.92(18)
N2 B1 N6 108.00(17)
N7 B1 N4 110.49(17)
N2 B1 N4 107.09(17)
N6 B1 N4 106.07(17)
C1 N1 N2 106.57(16)
C1 N1 Fe1 133.19(14)
N2 N1 Fe1 120.23(12)
C3 N2 N1 109.45(16)
C3 N2 B1 131.75(17)
N1 N2 B1 118.67(16)
N1 C1 C2 110.29(19)
N1 C1 H1 124.9
C2 C1 H1 124.9
C3 C2 C1 105.21(19)
C3 C2 H2 127.4
C1 C2 H2 127.4
N2 C3 C2 108.48(19)
N2 C3 H3 125.8
C2 C3 H3 125.8
C4 N3 N4 106.86(17)
C4 N3 Fe1 132.87(15)
N4 N3 Fe1 120.14(12)
C6 N4 N3 109.07(17)
C6 N4 B1 132.29(18)
N3 N4 B1 118.39(16)
N3 C4 C5 109.90(19)
N3 C4 H4 125.1
C5 C4 H4 125.1
C6 C5 C4 105.50(18)
C6 C5 H5 127.3
C4 C5 H5 127.3
N4 C6 C5 108.67(19)
N4 C6 H6 125.7
C5 C6 H6 125.7
C7 N5 N6 106.61(17)
C7 N5 Fe1 130.96(14)
N6 N5 Fe1 122.23(13)
C9 N6 N5 108.76(17)
C9 N6 B1 135.39(18)
N5 N6 B1 115.75(16)
N5 C7 C8 110.45(19)
N5 C7 H7 124.8
C8 C7 H7 124.8
C9 C8 C7 105.33(19)
C9 C8 H8 127.3
C7 C8 H8 127.3
N6 C9 C8 108.85(19)
N6 C9 H9 125.6
C8 C9 H9 125.6
N8 N7 C10 109.99(18)
N8 N7 B1 124.12(18)
C10 N7 B1 125.87(19)
C12 N8 N7 104.54(19)
C11 C10 N7 108.6(2)
C11 C10 H10 125.7
N7 C10 H10 125.7
C10 C11 C12 104.2(2)
C10 C11 H11 127.9
C12 C11 H11 127.9
N8 C12 C11 112.6(2)
N8 C12 H12 123.7
C11 C12 H12 123.7
N9 C13 Fe1 178.2(2)
N10 C14 Fe1 175.89(19)
N11 C15 Fe1 176.9(2)
C7C N1C C3C 106.29(16)
C7C N1C C5C 111.61(17)
C3C N1C C5C 111.11(17)
C7C N1C C1C 110.90(17)
C3C N1C C1C 111.29(16)
C5C N1C C1C 105.73(16)
C2C C1C N1C 115.43(18)
C2C C1C H1C1 108.4
N1C C1C H1C1 108.4
C2C C1C H1C2 108.4
N1C C1C H1C2 108.4
H1C1 C1C H1C2 107.5
C1C C2C H2C1 109.5
C1C C2C H2C2 109.5
H2C1 C2C H2C2 109.5
C1C C2C H2C3 109.5
H2C1 C2C H2C3 109.5
H2C2 C2C H2C3 109.5
C4C C3C N1C 114.92(18)
C4C C3C H3C1 108.5
N1C C3C H3C1 108.5
C4C C3C H3C2 108.5
N1C C3C H3C2 108.5
H3C1 C3C H3C2 107.5
C3C C4C H4C1 109.5
C3C C4C H4C2 109.5
H4C1 C4C H4C2 109.5
C3C C4C H4C3 109.5
H4C1 C4C H4C3 109.5
H4C2 C4C H4C3 109.5
N1C C5C C6C 115.41(19)
N1C C5C H5C1 108.4
C6C C5C H5C1 108.4
N1C C5C H5C2 108.4
C6C C5C H5C2 108.4
H5C1 C5C H5C2 107.5
C5C C6C H6C1 109.5
C5C C6C H6C2 109.5
H6C1 C6C H6C2 109.5
C5C C6C H6C3 109.5
H6C1 C6C H6C3 109.5
H6C2 C6C H6C3 109.5
C8C C7C N1C 115.5(2)
C8C C7C H7C1 108.4
N1C C7C H7C1 108.4
C8C C7C H7C2 108.4
N1C C7C H7C2 108.4
H7C1 C7C H7C2 107.5
C7C C8C H8C1 109.5
C7C C8C H8C2 109.5
H8C1 C8C H8C2 109.5
C7C C8C H8C3 109.5
H8C1 C8C H8C3 109.5
H8C2 C8C H8C3 109.5

loop_
_geom_bond_atom_site_label_1
_geom_bond_atom_site_label_2
_geom_bond_distance
Fe1 C13 1.920(2)
Fe1 C15 1.925(2)
Fe1 C14 1.928(2)
Fe1 N1 1.9651(16)
Fe1 N3 1.9695(16)
Fe1 N5 1.9780(17)
B1 N7 1.504(3)
B1 N2 1.550(3)
B1 N6 1.551(3)
B1 N4 1.551(3)
N1 C1 1.337(2)
N1 N2 1.361(2)
N2 C3 1.344(3)
C1 C2 1.383(3)
C1 H1 0.9500
C2 C3 1.373(3)
C2 H2 0.9500
C3 H3 0.9500
N3 C4 1.336(3)
N3 N4 1.370(2)
N4 C6 1.348(2)
C4 C5 1.392(3)
C4 H4 0.9500
C5 C6 1.370(3)
C5 H5 0.9500
C6 H6 0.9500
N5 C7 1.334(3)
N5 N6 1.374(2)
N6 C9 1.352(3)
C7 C8 1.387(3)
C7 H7 0.9500
C8 C9 1.367(3)
C8 H8 0.9500
C9 H9 0.9500
N7 N8 1.357(2)
N7 C10 1.364(3)
N8 C12 1.331(3)
C10 C11 1.350(3)
C10 H10 0.9500
C11 C12 1.384(3)
C11 H11 0.9500
C12 H12 0.9500
C13 N9 1.152(3)
C14 N10 1.157(3)
C15 N11 1.156(3)
N1C C7C 1.516(3)
N1C C3C 1.519(3)
N1C C5C 1.519(3)
N1C C1C 1.520(3)
C1C C2C 1.514(3)
C1C H1C1 0.9900
C1C H1C2 0.9900
C2C H2C1 0.9800
C2C H2C2 0.9800
C2C H2C3 0.9800
C3C C4C 1.516(3)
C3C H3C1 0.9900
C3C H3C2 0.9900
C4C H4C1 0.9800
C4C H4C2 0.9800
C4C H4C3 0.9800
C5C C6C 1.522(3)
C5C H5C1 0.9900
C5C H5C2 0.9900
C6C H6C1 0.9800
C6C H6C2 0.9800
C6C H6C3 0.9800
C7C C8C 1.509(3)
C7C H7C1 0.9900
C7C H7C2 0.9900
C8C H8C1 0.9800
C8C H8C2 0.9800
C8C H8C3 0.9800

loop_
_geom_torsion_atom_site_label_1
_geom_torsion_atom_site_label_2
_geom_torsion_atom_site_label_3
_geom_torsion_atom_site_label_4
_geom_torsion
C13 Fe1 N1 C1 40.5(2)
C15 Fe1 N1 C1 80.3(16)
C14 Fe1 N1 C1 -49.6(2)
N3 Fe1 N1 C1 133.74(19)
N5 Fe1 N1 C1 -139.36(19)
C13 Fe1 N1 N2 -140.60(15)
C15 Fe1 N1 N2 -100.8(16)
C14 Fe1 N1 N2 129.28(15)
N3 Fe1 N1 N2 -47.35(15)
N5 Fe1 N1 N2 39.56(14)
C1 N1 N2 C3 0.5(2)
Fe1 N1 N2 C3 -178.69(13)
C1 N1 N2 B1 -175.82(17)
Fe1 N1 N2 B1 5.0(2)
N7 B1 N2 C3 -1.9(3)
N6 B1 N2 C3 124.2(2)
N4 B1 N2 C3 -122.0(2)
N7 B1 N2 N1 173.42(16)
N6 B1 N2 N1 -60.5(2)
N4 B1 N2 N1 53.4(2)
N2 N1 C1 C2 -0.4(2)
Fe1 N1 C1 C2 178.58(15)
N1 C1 C2 C3 0.2(2)
N1 N2 C3 C2 -0.3(2)
B1 N2 C3 C2 175.3(2)
C1 C2 C3 N2 0.1(2)
C13 Fe1 N3 C4 -49.8(2)
C15 Fe1 N3 C4 36.7(2)
C14 Fe1 N3 C4 129.3(13)
N1 Fe1 N3 C4 -141.08(19)
N5 Fe1 N3 C4 129.97(19)
C13 Fe1 N3 N4 134.93(15)
C15 Fe1 N3 N4 -138.59(15)
C14 Fe1 N3 N4 -46.0(14)
N1 Fe1 N3 N4 43.67(14)
N5 Fe1 N3 N4 -45.28(14)
C4 N3 N4 C6 0.2(2)
Fe1 N3 N4 C6 176.56(13)
C4 N3 N4 B1 -174.79(17)
Fe1 N3 N4 B1 1.6(2)
N7 B1 N4 C6 9.7(3)
N2 B1 N4 C6 129.4(2)
N6 B1 N4 C6 -115.5(2)
N7 B1 N4 N3 -176.71(16)
N2 B1 N4 N3 -57.0(2)
N6 B1 N4 N3 58.1(2)
N4 N3 C4 C5 -0.2(2)
Fe1 N3 C4 C5 -175.95(15)
N3 C4 C5 C6 0.2(2)
N3 N4 C6 C5 -0.1(2)
B1 N4 C6 C5 174.0(2)
C4 C5 C6 N4 -0.1(2)
C13 Fe1 N5 C7 -1(16)
C15 Fe1 N5 C7 -39.92(18)
C14 Fe1 N5 C7 49.80(18)
N1 Fe1 N5 C7 141.88(18)
N3 Fe1 N5 C7 -130.15(18)
C13 Fe1 N5 N6 173(100)
C15 Fe1 N5 N6 134.19(15)
C14 Fe1 N5 N6 -136.09(15)
N1 Fe1 N5 N6 -44.01(14)
N3 Fe1 N5 N6 43.95(14)
C7 N5 N6 C9 0.5(2)
Fe1 N5 N6 C9 -174.89(13)
C7 N5 N6 B1 177.45(16)
Fe1 N5 N6 B1 2.1(2)
N7 B1 N6 C9 -5.8(3)
N2 B1 N6 C9 -128.9(2)
N4 B1 N6 C9 116.6(2)
N7 B1 N6 N5 178.31(16)
N2 B1 N6 N5 55.2(2)
N4 B1 N6 N5 -59.3(2)
N6 N5 C7 C8 -0.3(2)
Fe1 N5 C7 C8 174.53(14)
N5 C7 C8 C9 0.0(2)
N5 N6 C9 C8 -0.5(2)
B1 N6 C9 C8 -176.6(2)
C7 C8 C9 N6 0.3(2)
N2 B1 N7 N8 120.9(2)
N6 B1 N7 N8 -1.1(3)
N4 B1 N7 N8 -121.1(2)
N2 B1 N7 C10 -60.7(3)
N6 B1 N7 C10 177.20(19)
N4 B1 N7 C10 57.2(3)
C10 N7 N8 C12 -0.6(2)
B1 N7 N8 C12 177.9(2)
N8 N7 C10 C11 0.6(3)
B1 N7 C10 C11 -177.9(2)
N7 C10 C11 C12 -0.3(3)
N7 N8 C12 C11 0.5(3)
C10 C11 C12 N8 -0.2(3)
C15 Fe1 C13 N9 -126(7)
C14 Fe1 C13 N9 144(7)
N1 Fe1 C13 N9 52(7)
N3 Fe1 C13 N9 -36(7)
N5 Fe1 C13 N9 -165(100)
C13 Fe1 C14 N10 -153(3)
C15 Fe1 C14 N10 121(3)
N1 Fe1 C14 N10 -61(3)
N3 Fe1 C14 N10 28(4)
N5 Fe1 C14 N10 27(3)
C13 Fe1 C15 N11 53(4)
C14 Fe1 C15 N11 143(4)
N1 Fe1 C15 N11 13(5)
N3 Fe1 C15 N11 -41(4)
N5 Fe1 C15 N11 -128(4)
C7C N1C C1C C2C -61.1(2)
C3C N1C C1C C2C 57.0(2)
C5C N1C C1C C2C 177.79(19)
C7C N1C C3C C4C 177.87(19)
C5C N1C C3C C4C -60.5(2)
C1C N1C C3C C4C 57.0(2)
C7C N1C C5C C6C 57.1(3)
C3C N1C C5C C6C -61.3(2)
C1C N1C C5C C6C 177.83(19)
C3C N1C C7C C8C -177.61(19)
C5C N1C C7C C8C 61.1(2)
C1C N1C C7C C8C -56.5(2)
